data_2220958
loop_
_publ_author_name
'Shahid, Muhammad'
'Mazhar, Muhammad'
'O'Brien, Paul'
'Afzaal, Mohammad'
'Raftery, James'

_publ_section_title
;<i>catena</i>-Poly[diethyl(2-hydroxyethyl)ammonium
 [[tetra-\m-acetato-\k^8^<i>O</i>:<i>O</i>'-dicuprate(II)(<i>Cu</i>---<i>Cu</i>)]-\m-acetato-\k^2^<i>O</i>:<i>O</i>']
 dichloromethane solvate]
;
_journal_coeditor_code ZL2161
_journal_issue 2
_journal_name_full 'Acta Crystallographica Section E'
_journal_page_first m163
_journal_page_last m164
_journal_paper_doi 10.1107/S1600536808044048
_journal_volume 65
_journal_year 2009
_chemical_formula_iupac '(C6 H16 N O) [Cu2 (C2 H3 O2)5], C H2 Cl2'
_chemical_formula_sum 'C17 H33 Cl2 Cu2 N O11'
_chemical_formula_weight 625.42
_chemical_name_common 'C6 H16 N O -, C10 H15 Cu2 O10, C H2 Cl2'
_chemical_name_systematic
;<i>catena</i>-Poly[diethyl(2-hydroxyethyl)ammonium
[[tetra-\m-acetato-\k^8^O:O'-dicuprate(II)(<i>Cu</i>---<i>Cu</i>)]-\m-acetato-
\k^2^O:O']
 dichloromethane solvate]
;
_space_group_IT_number 33
_symmetry_cell_setting orthorhombic
_symmetry_space_group_name_Hall 'P 2c -2n'
_symmetry_space_group_name_H-M 'P n a 21'
_atom_sites_solution_hydrogens geom
_atom_sites_solution_primary direct
_atom_sites_solution_secondary difmap
_audit_creation_method SHELXL-97
_cell_angle_alpha 90.00
_cell_angle_beta 90.00
_cell_angle_gamma 90.00
_cell_formula_units_Z 4
_cell_length_a 17.6366(11)
_cell_length_b 12.1078(8)
_cell_length_c 11.9148(7)
_cell_measurement_reflns_used 7814
_cell_measurement_temperature 100(2)
_cell_measurement_theta_max 28.086
_cell_measurement_theta_min 2.398
_cell_volume 2544.3(3)
_computing_cell_refinement 'SAINT-Plus (Bruker, 2003)'
_computing_data_collection 'SMART (Bruker, 2001)'
_computing_data_reduction 'SAINT-Plus (Bruker, 2003)'
_computing_molecular_graphics 'SHELXTL (Sheldrick, 2008)'
_computing_publication_material 'SHELXTL (Sheldrick, 2008)'
_computing_structure_refinement 'SHELXL97 (Sheldrick, 2008)'
_computing_structure_solution 'SHELXS97 (Sheldrick, 2008)'
_diffrn_ambient_temperature 100(2)
_diffrn_measured_fraction_theta_full 1.000
_diffrn_measured_fraction_theta_max 0.971
_diffrn_measurement_device_type 'Bruker SMART CCD area-detector'
_diffrn_measurement_method '\f and \w'
_diffrn_radiation_monochromator graphite
_diffrn_radiation_source 'fine-focus sealed tube'
_diffrn_radiation_type MoK\a
_diffrn_radiation_wavelength 0.71073
_diffrn_reflns_av_R_equivalents 0.0287
_diffrn_reflns_av_sigmaI/netI 0.0361
_diffrn_reflns_limit_h_max 22
_diffrn_reflns_limit_h_min -22
_diffrn_reflns_limit_k_max 15
_diffrn_reflns_limit_k_min -16
_diffrn_reflns_limit_l_max 15
_diffrn_reflns_limit_l_min -15
_diffrn_reflns_number 21202
_diffrn_reflns_theta_full 25.00
_diffrn_reflns_theta_max 28.27
_diffrn_reflns_theta_min 2.04
_exptl_absorpt_coefficient_mu 1.935
_exptl_absorpt_correction_T_max 0.8300
_exptl_absorpt_correction_T_min 0.657429
_exptl_absorpt_correction_type multi-scan
_exptl_absorpt_process_details '(SADABS; Bruker, 2001)'
_exptl_crystal_colour turquoise
_exptl_crystal_density_diffrn 1.633
_exptl_crystal_density_method 'not measured'
_exptl_crystal_description plate
_exptl_crystal_F_000 1288
_exptl_crystal_size_max 0.40
_exptl_crystal_size_mid 0.40
_exptl_crystal_size_min 0.10
_refine_diff_density_max 0.748
_refine_diff_density_min -0.404
_refine_ls_abs_structure_details 'Flack (1983), 2726 Friedel pairs'
_refine_ls_abs_structure_Flack 0.017(11)
_refine_ls_extinction_method none
_refine_ls_goodness_of_fit_ref 1.084
_refine_ls_hydrogen_treatment constr
_refine_ls_matrix_type full
_refine_ls_number_parameters 306
_refine_ls_number_reflns 5939
_refine_ls_number_restraints 1
_refine_ls_restrained_S_all 1.084
_refine_ls_R_factor_all 0.0356
_refine_ls_R_factor_gt 0.0338
_refine_ls_shift/su_max 0.013
_refine_ls_shift/su_mean 0.000
_refine_ls_structure_factor_coef Fsqd
_refine_ls_weighting_details 'calc w=1/[\s^2^(Fo^2^)+(0.0393P)^2^+1.2652P] where P=(Fo^2^+2Fc^2^)/3'
_refine_ls_weighting_scheme calc
_refine_ls_wR_factor_gt 0.0793
_refine_ls_wR_factor_ref 0.0803
_reflns_number_gt 5693
_reflns_number_total 5939
_reflns_threshold_expression I>2\s(I)
_cod_data_source_file zl2161.cif
_cod_data_source_block I
_cod_depositor_comments
;
The following automatic conversions were performed:
'_symmetry_cell_setting' value 'Orthorhombic' changed to 'orthorhombic'
according to '/home/saulius/struct/CIF-dictionaries/cif_core.dic'
dictionary named 'cif_core.dic' version 2.4.1 from 2010-06-29.

Automatic conversion script
Id: cif_fix_enum 1527 2010-12-29 10:47:43Z saulius 

The following automatic conversions were performed:

'_symmetry_cell_setting' value 'Orthorhombic' changed to
'orthorhombic' according to
/home/saulius/struct/CIF-dictionaries/cif_core.dic dictionary named
'cif_core.dic' version 2.4.1 from 2010-06-29.

Automatic conversion script
Id: cif_fix_values 1715 2011-07-08 13:25:40Z adriana 
;
_cod_database_code 2220958
_cod_database_fobs_code 2220958

loop_
_symmetry_equiv_pos_as_xyz
'x, y, z'
'-x, -y, z+1/2'
'x+1/2, -y+1/2, z'
'-x+1/2, y+1/2, z+1/2'

loop_
_atom_site_type_symbol
_atom_site_label
_atom_site_fract_x
_atom_site_fract_y
_atom_site_fract_z
_atom_site_U_iso_or_equiv
_atom_site_adp_type
_atom_site_calc_flag
_atom_site_refinement_flags
_atom_site_occupancy
_atom_site_disorder_assembly
_atom_site_disorder_group
O O10 1.03029(10) 0.66475(16) 0.5408(2) 0.0152(4) Uani d . 1 . .
C C1 0.75148(17) 0.9544(3) 0.6165(2) 0.0176(6) Uani d . 1 . .
C C2 0.77083(18) 1.0672(3) 0.6609(3) 0.0206(6) Uani d . 1 . .
H H2A 0.7588 1.0707 0.7411 0.031 Uiso calc R 1 . .
H H2B 0.7413 1.1230 0.6206 0.031 Uiso calc R 1 . .
H H2C 0.8250 1.0813 0.6500 0.031 Uiso calc R 1 . .
C C3 0.73249(17) 0.8234(2) 0.3482(2) 0.0166(6) Uani d . 1 . .
C C4 0.73934(19) 0.8662(3) 0.2292(3) 0.0222(7) Uani d . 1 . .
H H4A 0.7896 0.8478 0.1994 0.033 Uiso calc R 1 . .
H H4B 0.7327 0.9465 0.2289 0.033 Uiso calc R 1 . .
H H4C 0.7002 0.8319 0.1823 0.033 Uiso calc R 1 . .
C C5 0.68347(17) 0.5689(3) 0.4849(3) 0.0191(6) Uani d . 1 . .
C C6 0.66262(19) 0.4540(3) 0.4463(3) 0.0283(8) Uani d . 1 . .
H H6A 0.7085 0.4087 0.4414 0.042 Uiso calc R 1 . .
H H6B 0.6384 0.4581 0.3724 0.042 Uiso calc R 1 . .
H H6C 0.6274 0.4208 0.5002 0.042 Uiso calc R 1 . .
C C7 0.71363(17) 0.6985(3) 0.7522(3) 0.0173(6) Uani d . 1 . .
C C8 0.71030(19) 0.6623(3) 0.8732(3) 0.0257(7) Uani d . 1 . .
H H8A 0.6693 0.7017 0.9116 0.039 Uiso calc R 1 . .
H H8B 0.7587 0.6791 0.9100 0.039 Uiso calc R 1 . .
H H8C 0.7008 0.5826 0.8767 0.039 Uiso calc R 1 . .
C C9 0.96959(15) 0.7062(2) 0.5798(2) 0.0133(6) Uani d . 1 . .
C C10 0.97463(17) 0.7894(3) 0.6744(3) 0.0189(6) Uani d . 1 . .
H H10A 1.0156 0.7682 0.7256 0.028 Uiso calc R 1 . .
H H10B 0.9265 0.7909 0.7154 0.028 Uiso calc R 1 . .
H H10C 0.9851 0.8628 0.6433 0.028 Uiso calc R 1 . .
C C11 0.54065(17) 0.9990(3) 0.2860(3) 0.0210(7) Uani d . 1 . .
H H11A 0.5795 0.9515 0.2504 0.025 Uiso calc R 1 . .
H H11B 0.5183 1.0463 0.2268 0.025 Uiso calc R 1 . .
C C12 0.57806(18) 1.0711(3) 0.3723(3) 0.0240(7) Uani d . 1 . .
H H12A 0.5967 1.0253 0.4342 0.036 Uiso calc R 1 . .
H H12B 0.5412 1.1246 0.4012 0.036 Uiso calc R 1 . .
H H12C 0.6206 1.1106 0.3379 0.036 Uiso calc R 1 . .
C C13 0.4783(2) 0.8130(3) 0.2850(3) 0.0265(7) Uani d . 1 . .
H H13A 0.4413 0.7669 0.3262 0.032 Uiso calc R 1 . .
H H13B 0.5290 0.7792 0.2947 0.032 Uiso calc R 1 . .
C C14 0.4581(2) 0.8124(4) 0.1617(3) 0.0350(9) Uani d . 1 . .
H H14A 0.4934 0.8599 0.1205 0.052 Uiso calc R 1 . .
H H14B 0.4063 0.8399 0.1519 0.052 Uiso calc R 1 . .
H H14C 0.4615 0.7368 0.1327 0.052 Uiso calc R 1 . .
C C15 0.40137(17) 0.9772(3) 0.3296(3) 0.0249(7) Uani d . 1 . .
H H15A 0.3913 0.9998 0.2512 0.030 Uiso calc R 1 . .
H H15B 0.3635 0.9203 0.3499 0.030 Uiso calc R 1 . .
C C16 0.39024(18) 1.0753(3) 0.4043(3) 0.0280(7) Uani d . 1 . .
H H16A 0.4225 1.1365 0.3771 0.034 Uiso calc R 1 . .
H H16B 0.3368 1.0996 0.3991 0.034 Uiso calc R 1 . .
C C17 0.9547(2) 0.9492(3) 0.4356(3) 0.0292(8) Uani d . 1 . .
H H17A 0.9991 0.9018 0.4520 0.035 Uiso calc R 1 . .
H H17B 0.9086 0.9093 0.4601 0.035 Uiso calc R 1 . .
Cl Cl1 0.96272(5) 1.07456(9) 0.51185(9) 0.0367(2) Uani d . 1 . .
Cl Cl2 0.94975(7) 0.97421(9) 0.29049(9) 0.0475(3) Uani d . 1 . .
Cu Cu1 0.647405(16) 0.78765(2) 0.55145(3) 0.01289(8) Uani d . 1 . .
Cu Cu2 0.791704(16) 0.73425(3) 0.54933(4) 0.01346(8) Uani d . 1 . .
N N1 0.47907(14) 0.9266(2) 0.3355(2) 0.0182(5) Uani d . 1 . .
H H1 0.4905 0.9179 0.4112 0.022 Uiso calc R 1 . .
O O1 0.68332(11) 0.93608(17) 0.59168(18) 0.0168(4) Uani d . 1 . .
O O2 0.80508(12) 0.88517(18) 0.60953(19) 0.0211(5) Uani d . 1 . .
O O3 0.66724(12) 0.82111(19) 0.39116(18) 0.0184(4) Uani d . 1 . .
O O4 0.79321(12) 0.79520(19) 0.39662(19) 0.0194(5) Uani d . 1 . .
O O5 0.62993(11) 0.63224(17) 0.51139(19) 0.0193(4) Uani d . 1 . .
O O6 0.75254(11) 0.59322(18) 0.4873(2) 0.0202(5) Uani d . 1 . .
O O7 0.77446(12) 0.67809(19) 0.70047(19) 0.0212(5) Uani d . 1 . .
O O8 0.65654(12) 0.7454(2) 0.71140(18) 0.0188(4) Uani d . 1 . .
O O9 0.90593(10) 0.67911(16) 0.5416(2) 0.0172(4) Uani d . 1 . .
O O11 0.40773(14) 1.05419(19) 0.5170(2) 0.0306(6) Uani d . 1 . .
H H11 0.3963 0.9886 0.5327 0.046 Uiso calc R 1 . .

loop_
_atom_site_aniso_label
_atom_site_aniso_U_11
_atom_site_aniso_U_22
_atom_site_aniso_U_33
_atom_site_aniso_U_12
_atom_site_aniso_U_13
_atom_site_aniso_U_23
O10 0.0095(8) 0.0212(9) 0.0148(10) -0.0006(6) 0.0011(8) -0.0015(10)
C1 0.0178(15) 0.0243(16) 0.0107(14) -0.0011(12) 0.0035(11) 0.0009(12)
C2 0.0197(15) 0.0206(16) 0.0215(15) -0.0048(12) 0.0025(13) -0.0057(12)
C3 0.0190(14) 0.0160(14) 0.0148(14) -0.0009(11) -0.0020(12) -0.0026(11)
C4 0.0220(16) 0.0293(17) 0.0153(15) 0.0007(13) 0.0025(12) 0.0042(13)
C5 0.0186(15) 0.0205(15) 0.0182(15) 0.0010(12) 0.0025(12) 0.0014(12)
C6 0.0172(16) 0.0200(16) 0.048(2) -0.0038(12) 0.0046(15) -0.0101(15)
C7 0.0172(15) 0.0179(14) 0.0168(15) -0.0019(11) 0.0000(11) -0.0016(12)
C8 0.0232(16) 0.0366(19) 0.0173(16) 0.0060(14) 0.0024(13) 0.0091(14)
C9 0.0139(13) 0.0139(13) 0.0123(15) -0.0011(10) -0.0003(10) 0.0017(9)
C10 0.0144(14) 0.0209(16) 0.0213(16) 0.0000(11) -0.0036(12) -0.0091(12)
C11 0.0150(15) 0.0296(18) 0.0185(16) -0.0010(12) 0.0033(12) 0.0075(13)
C12 0.0144(15) 0.0294(17) 0.0283(17) -0.0048(13) -0.0006(13) 0.0063(14)
C13 0.0315(19) 0.0241(16) 0.0240(17) -0.0013(14) -0.0016(14) 0.0000(14)
C14 0.040(2) 0.043(2) 0.0215(17) -0.0088(17) -0.0011(16) -0.0045(16)
C15 0.0135(15) 0.0404(19) 0.0208(16) -0.0001(13) -0.0038(12) 0.0141(14)
C16 0.0133(15) 0.0298(17) 0.041(2) 0.0028(13) 0.0025(14) 0.0116(15)
C17 0.0277(18) 0.036(2) 0.0242(18) -0.0045(14) 0.0010(15) 0.0061(15)
Cl1 0.0248(4) 0.0460(5) 0.0393(5) 0.0034(4) -0.0039(4) -0.0083(4)
Cl2 0.0826(8) 0.0327(5) 0.0272(5) -0.0082(5) 0.0083(5) 0.0062(4)
Cu1 0.00720(13) 0.01831(15) 0.01316(15) 0.00109(10) 0.00003(17) -0.00089(17)
Cu2 0.00722(13) 0.01905(15) 0.01411(15) 0.00129(10) 0.00009(19) -0.00129(18)
N1 0.0148(12) 0.0255(14) 0.0142(12) -0.0033(10) -0.0022(10) 0.0056(11)
O1 0.0117(10) 0.0184(10) 0.0205(10) 0.0008(8) -0.0007(8) -0.0027(8)
O2 0.0119(10) 0.0253(12) 0.0260(12) 0.0025(9) -0.0020(9) -0.0077(10)
O3 0.0117(10) 0.0290(12) 0.0145(10) 0.0008(9) -0.0004(8) 0.0014(9)
O4 0.0127(10) 0.0295(12) 0.0161(11) 0.0003(8) 0.0025(8) 0.0018(9)
O5 0.0123(10) 0.0200(10) 0.0255(11) -0.0005(8) -0.0006(8) -0.0045(8)
O6 0.0103(10) 0.0207(11) 0.0295(13) -0.0016(8) 0.0002(9) -0.0022(9)
O7 0.0138(10) 0.0317(12) 0.0183(11) 0.0069(9) 0.0001(9) 0.0054(9)
O8 0.0153(10) 0.0273(12) 0.0137(10) 0.0043(9) 0.0023(8) 0.0023(9)
O9 0.0083(8) 0.0220(9) 0.0213(11) 0.0002(7) -0.0008(10) -0.0075(10)
O11 0.0310(13) 0.0231(11) 0.0378(15) -0.0031(10) 0.0034(11) -0.0001(10)

loop_
_atom_type_symbol
_atom_type_description
_atom_type_scat_dispersion_real
_atom_type_scat_dispersion_imag
_atom_type_scat_source
C C 0.0033 0.0016 'International Tables Vol C Tables 4.2.6.8 and 6.1.1.4'
H H 0.0000 0.0000 'International Tables Vol C Tables 4.2.6.8 and 6.1.1.4'
N N 0.0061 0.0033 'International Tables Vol C Tables 4.2.6.8 and 6.1.1.4'
O O 0.0106 0.0060 'International Tables Vol C Tables 4.2.6.8 and 6.1.1.4'
Cu Cu 0.3201 1.2651 'International Tables Vol C Tables 4.2.6.8 and 6.1.1.4'
Cl Cl 0.1484 0.1585 'International Tables Vol C Tables 4.2.6.8 and 6.1.1.4'

loop_
_geom_angle_atom_site_label_1
_geom_angle_atom_site_label_2
_geom_angle_atom_site_label_3
_geom_angle_site_symmetry_1
_geom_angle_site_symmetry_3
_geom_angle
_geom_angle_publ_flag
C9 O10 Cu1 . 3_565 133.03(19) ?
O1 C1 O2 . . 125.5(3) ?
O1 C1 C2 . . 117.4(3) ?
O2 C1 C2 . . 117.1(3) ?
C1 C2 H2A . . 109.5 ?
C1 C2 H2B . . 109.5 ?
H2A C2 H2B . . 109.5 ?
C1 C2 H2C . . 109.5 ?
H2A C2 H2C . . 109.5 ?
H2B C2 H2C . . 109.5 ?
O3 C3 O4 . . 125.6(3) ?
O3 C3 C4 . . 117.4(3) ?
O4 C3 C4 . . 116.9(3) ?
C3 C4 H4A . . 109.5 ?
C3 C4 H4B . . 109.5 ?
H4A C4 H4B . . 109.5 ?
C3 C4 H4C . . 109.5 ?
H4A C4 H4C . . 109.5 ?
H4B C4 H4C . . 109.5 ?
O6 C5 O5 . . 125.5(3) ?
O6 C5 C6 . . 117.4(3) ?
O5 C5 C6 . . 117.1(3) ?
C5 C6 H6A . . 109.5 ?
C5 C6 H6B . . 109.5 ?
H6A C6 H6B . . 109.5 ?
C5 C6 H6C . . 109.5 ?
H6A C6 H6C . . 109.5 ?
H6B C6 H6C . . 109.5 ?
O8 C7 O7 . . 125.6(3) ?
O8 C7 C8 . . 118.1(3) ?
O7 C7 C8 . . 116.3(3) ?
C7 C8 H8A . . 109.5 ?
C7 C8 H8B . . 109.5 ?
H8A C8 H8B . . 109.5 ?
C7 C8 H8C . . 109.5 ?
H8A C8 H8C . . 109.5 ?
H8B C8 H8C . . 109.5 ?
O9 C9 O10 . . 121.2(3) ?
O9 C9 C10 . . 119.7(2) ?
O10 C9 C10 . . 119.1(2) ?
C9 C10 H10A . . 109.5 ?
C9 C10 H10B . . 109.5 ?
H10A C10 H10B . . 109.5 ?
C9 C10 H10C . . 109.5 ?
H10A C10 H10C . . 109.5 ?
H10B C10 H10C . . 109.5 ?
C12 C11 N1 . . 112.6(3) ?
C12 C11 H11A . . 109.1 ?
N1 C11 H11A . . 109.1 ?
C12 C11 H11B . . 109.1 ?
N1 C11 H11B . . 109.1 ?
H11A C11 H11B . . 107.8 ?
C11 C12 H12A . . 109.5 ?
C11 C12 H12B . . 109.5 ?
H12A C12 H12B . . 109.5 ?
C11 C12 H12C . . 109.5 ?
H12A C12 H12C . . 109.5 ?
H12B C12 H12C . . 109.5 ?
N1 C13 C14 . . 113.4(3) ?
N1 C13 H13A . . 108.9 ?
C14 C13 H13A . . 108.9 ?
N1 C13 H13B . . 108.9 ?
C14 C13 H13B . . 108.9 ?
H13A C13 H13B . . 107.7 ?
C13 C14 H14A . . 109.5 ?
C13 C14 H14B . . 109.5 ?
H14A C14 H14B . . 109.5 ?
C13 C14 H14C . . 109.5 ?
H14A C14 H14C . . 109.5 ?
H14B C14 H14C . . 109.5 ?
C16 C15 N1 . . 114.6(3) ?
C16 C15 H15A . . 108.6 ?
N1 C15 H15A . . 108.6 ?
C16 C15 H15B . . 108.6 ?
N1 C15 H15B . . 108.6 ?
H15A C15 H15B . . 107.6 ?
O11 C16 C15 . . 113.4(3) ?
O11 C16 H16A . . 108.9 ?
C15 C16 H16A . . 108.9 ?
O11 C16 H16B . . 108.9 ?
C15 C16 H16B . . 108.9 ?
H16A C16 H16B . . 107.7 ?
Cl2 C17 Cl1 . . 111.1(2) ?
Cl2 C17 H17A . . 109.4 ?
Cl1 C17 H17A . . 109.4 ?
Cl2 C17 H17B . . 109.4 ?
Cl1 C17 H17B . . 109.4 ?
H17A C17 H17B . . 108.0 ?
O1 Cu1 O5 . . 170.19(8) ?
O1 Cu1 O8 . . 88.59(10) ?
O5 Cu1 O8 . . 89.95(10) ?
O1 Cu1 O3 . . 89.50(9) ?
O5 Cu1 O3 . . 89.39(10) ?
O8 Cu1 O3 . . 164.87(9) ?
O1 Cu1 O10 . 3_465 94.53(8) ?
O5 Cu1 O10 . 3_465 95.26(8) ?
O8 Cu1 O10 . 3_465 101.81(9) ?
O3 Cu1 O10 . 3_465 93.31(9) ?
O1 Cu1 Cu2 . . 85.13(6) ?
O5 Cu1 Cu2 . . 85.06(6) ?
O8 Cu1 Cu2 . . 82.34(6) ?
O3 Cu1 Cu2 . . 82.54(6) ?
O10 Cu1 Cu2 3_465 . 175.83(7) ?
O7 Cu2 O4 . . 171.68(9) ?
O7 Cu2 O2 . . 90.33(10) ?
O4 Cu2 O2 . . 89.27(10) ?
O7 Cu2 O6 . . 89.42(10) ?
O4 Cu2 O6 . . 89.01(10) ?
O2 Cu2 O6 . . 166.35(9) ?
O7 Cu2 O9 . . 94.49(9) ?
O4 Cu2 O9 . . 93.75(9) ?
O2 Cu2 O9 . . 101.13(8) ?
O6 Cu2 O9 . . 92.50(8) ?
O7 Cu2 Cu1 . . 85.74(6) ?
O4 Cu2 Cu1 . . 85.95(6) ?
O2 Cu2 Cu1 . . 83.37(6) ?
O6 Cu2 Cu1 . . 83.00(6) ?
O9 Cu2 Cu1 . . 175.49(5) ?
C13 N1 C15 . . 110.3(3) ?
C13 N1 C11 . . 112.4(3) ?
C15 N1 C11 . . 113.5(3) ?
C13 N1 H1 . . 106.7 ?
C15 N1 H1 . . 106.7 ?
C11 N1 H1 . . 106.7 ?
C1 O1 Cu1 . . 121.79(19) ?
C1 O2 Cu2 . . 123.1(2) ?
C3 O3 Cu1 . . 123.84(19) ?
C3 O4 Cu2 . . 120.88(19) ?
C5 O5 Cu1 . . 121.84(19) ?
C5 O6 Cu2 . . 123.3(2) ?
C7 O7 Cu2 . . 121.1(2) ?
C7 O8 Cu1 . . 123.7(2) ?
C9 O9 Cu2 . . 138.64(19) ?
C16 O11 H11 . . 109.5 ?

loop_
_geom_bond_atom_site_label_1
_geom_bond_atom_site_label_2
_geom_bond_site_symmetry_2
_geom_bond_distance
_geom_bond_publ_flag
O10 C9 . 1.271(3) ?
O10 Cu1 3_565 2.1482(18) ?
C1 O1 . 1.258(4) ?
C1 O2 . 1.266(4) ?
C1 C2 . 1.504(4) ?
C2 H2A . 0.9800 ?
C2 H2B . 0.9800 ?
C2 H2C . 0.9800 ?
C3 O3 . 1.260(4) ?
C3 O4 . 1.263(4) ?
C3 C4 . 1.514(4) ?
C4 H4A . 0.9800 ?
C4 H4B . 0.9800 ?
C4 H4C . 0.9800 ?
C5 O6 . 1.254(4) ?
C5 O5 . 1.257(4) ?
C5 C6 . 1.510(4) ?
C6 H6A . 0.9800 ?
C6 H6B . 0.9800 ?
C6 H6C . 0.9800 ?
C7 O8 . 1.254(4) ?
C7 O7 . 1.262(4) ?
C7 C8 . 1.508(4) ?
C8 H8A . 0.9800 ?
C8 H8B . 0.9800 ?
C8 H8C . 0.9800 ?
C9 O9 . 1.255(3) ?
C9 C10 . 1.514(4) ?
C10 H10A . 0.9800 ?
C10 H10B . 0.9800 ?
C10 H10C . 0.9800 ?
C11 C12 . 1.502(5) ?
C11 N1 . 1.515(4) ?
C11 H11A . 0.9900 ?
C11 H11B . 0.9900 ?
C12 H12A . 0.9800 ?
C12 H12B . 0.9800 ?
C12 H12C . 0.9800 ?
C13 N1 . 1.500(4) ?
C13 C14 . 1.512(5) ?
C13 H13A . 0.9900 ?
C13 H13B . 0.9900 ?
C14 H14A . 0.9800 ?
C14 H14B . 0.9800 ?
C14 H14C . 0.9800 ?
C15 C16 . 1.496(5) ?
C15 N1 . 1.503(4) ?
C15 H15A . 0.9900 ?
C15 H15B . 0.9900 ?
C16 O11 . 1.400(4) ?
C16 H16A . 0.9900 ?
C16 H16B . 0.9900 ?
C17 Cl2 . 1.758(4) ?
C17 Cl1 . 1.775(4) ?
C17 H17A . 0.9900 ?
C17 H17B . 0.9900 ?
Cu1 O1 . 1.965(2) ?
Cu1 O5 . 1.966(2) ?
Cu1 O8 . 1.980(2) ?
Cu1 O3 . 1.983(2) ?
Cu1 O10 3_465 2.1482(18) ?
Cu1 Cu2 . 2.6259(4) ?
Cu2 O7 . 1.949(2) ?
Cu2 O4 . 1.964(2) ?
Cu2 O2 . 1.977(2) ?
Cu2 O6 . 1.985(2) ?
Cu2 O9 . 2.1243(18) ?
N1 H1 . 0.9300 ?
O11 H11 . 0.8400 ?

loop_
_geom_hbond_atom_site_label_D
_geom_hbond_atom_site_label_H
_geom_hbond_atom_site_label_A
_geom_hbond_site_symmetry_A
_geom_hbond_distance_DH
_geom_hbond_distance_HA
_geom_hbond_distance_DA
_geom_hbond_angle_DHA
N1 H1 O10 3_465 0.93 1.97 2.832(4) 153.4
N1 H1 O9 3_465 0.93 2.45 3.056(3) 122.5
O11 H11 O9 3_465 0.84 2.04 2.840(3) 158.8

loop_
_geom_torsion_atom_site_label_1
_geom_torsion_atom_site_label_2
_geom_torsion_atom_site_label_3
_geom_torsion_atom_site_label_4
_geom_torsion_site_symmetry_1
_geom_torsion_site_symmetry_2
_geom_torsion_site_symmetry_3
_geom_torsion_site_symmetry_4
_geom_torsion
_geom_torsion_publ_flag
Cu1 O10 C9 O9 3_565 . . . 163.2(2) ?
Cu1 O10 C9 C10 3_565 . . . -17.2(4) ?
N1 C15 C16 O11 . . . . -54.5(4) ?
O1 Cu1 Cu2 O7 . . . . 97.97(10) ?
O5 Cu1 Cu2 O7 . . . . -81.87(10) ?
O8 Cu1 Cu2 O7 . . . . 8.74(10) ?
O3 Cu1 Cu2 O7 . . . . -171.90(10) ?
O1 Cu1 Cu2 O4 . . . . -82.60(9) ?
O5 Cu1 Cu2 O4 . . . . 97.56(10) ?
O8 Cu1 Cu2 O4 . . . . -171.83(10) ?
O3 Cu1 Cu2 O4 . . . . 7.53(9) ?
O1 Cu1 Cu2 O2 . . . . 7.13(9) ?
O5 Cu1 Cu2 O2 . . . . -172.71(10) ?
O8 Cu1 Cu2 O2 . . . . -82.10(10) ?
O3 Cu1 Cu2 O2 . . . . 97.26(10) ?
O1 Cu1 Cu2 O6 . . . . -172.10(10) ?
O5 Cu1 Cu2 O6 . . . . 8.06(9) ?
O8 Cu1 Cu2 O6 . . . . 98.67(10) ?
O3 Cu1 Cu2 O6 . . . . -81.97(10) ?
C14 C13 N1 C15 . . . . 62.7(4) ?
C14 C13 N1 C11 . . . . -65.1(4) ?
C16 C15 N1 C13 . . . . 163.9(3) ?
C16 C15 N1 C11 . . . . -68.9(3) ?
C12 C11 N1 C13 . . . . -141.1(3) ?
C12 C11 N1 C15 . . . . 92.8(3) ?
O2 C1 O1 Cu1 . . . . 6.5(4) ?
C2 C1 O1 Cu1 . . . . -171.9(2) ?
O8 Cu1 O1 C1 . . . . 73.2(2) ?
O3 Cu1 O1 C1 . . . . -91.8(2) ?
O10 Cu1 O1 C1 3_465 . . . 174.9(2) ?
Cu2 Cu1 O1 C1 . . . . -9.2(2) ?
O1 C1 O2 Cu2 . . . . 3.4(4) ?
C2 C1 O2 Cu2 . . . . -178.2(2) ?
O7 Cu2 O2 C1 . . . . -93.5(2) ?
O4 Cu2 O2 C1 . . . . 78.2(2) ?
O6 Cu2 O2 C1 . . . . -4.6(6) ?
O9 Cu2 O2 C1 . . . . 171.9(2) ?
Cu1 Cu2 O2 C1 . . . . -7.8(2) ?
O4 C3 O3 Cu1 . . . . 7.0(4) ?
C4 C3 O3 Cu1 . . . . -171.4(2) ?
O1 Cu1 O3 C3 . . . . 75.3(2) ?
O5 Cu1 O3 C3 . . . . -94.9(2) ?
O8 Cu1 O3 C3 . . . . -7.4(5) ?
O10 Cu1 O3 C3 3_465 . . . 169.8(2) ?
Cu2 Cu1 O3 C3 . . . . -9.9(2) ?
O3 C3 O4 Cu2 . . . . 3.4(4) ?
C4 C3 O4 Cu2 . . . . -178.2(2) ?
O2 Cu2 O4 C3 . . . . -91.6(2) ?
O6 Cu2 O4 C3 . . . . 74.9(2) ?
O9 Cu2 O4 C3 . . . . 167.3(2) ?
Cu1 Cu2 O4 C3 . . . . -8.2(2) ?
O6 C5 O5 Cu1 . . . . 4.7(4) ?
C6 C5 O5 Cu1 . . . . -175.0(2) ?
O8 Cu1 O5 C5 . . . . -91.6(2) ?
O3 Cu1 O5 C5 . . . . 73.3(2) ?
O10 Cu1 O5 C5 3_465 . . . 166.5(2) ?
Cu2 Cu1 O5 C5 . . . . -9.3(2) ?
O5 C5 O6 Cu2 . . . . 6.5(4) ?
C6 C5 O6 Cu2 . . . . -173.8(2) ?
O7 Cu2 O6 C5 . . . . 75.7(2) ?
O4 Cu2 O6 C5 . . . . -96.2(2) ?
O2 Cu2 O6 C5 . . . . -13.3(6) ?
O9 Cu2 O6 C5 . . . . 170.1(2) ?
Cu1 Cu2 O6 C5 . . . . -10.1(2) ?
O8 C7 O7 Cu2 . . . . 7.2(4) ?
C8 C7 O7 Cu2 . . . . -173.0(2) ?
O2 Cu2 O7 C7 . . . . 72.4(2) ?
O6 Cu2 O7 C7 . . . . -94.0(2) ?
O9 Cu2 O7 C7 . . . . 173.6(2) ?
Cu1 Cu2 O7 C7 . . . . -11.0(2) ?
O7 C7 O8 Cu1 . . . . 4.9(5) ?
C8 C7 O8 Cu1 . . . . -174.9(2) ?
O1 Cu1 O8 C7 . . . . -95.1(3) ?
O5 Cu1 O8 C7 . . . . 75.2(3) ?
O3 Cu1 O8 C7 . . . . -12.3(6) ?
O10 Cu1 O8 C7 3_465 . . . 170.5(2) ?
Cu2 Cu1 O8 C7 . . . . -9.9(2) ?
O10 C9 O9 Cu2 . . . . -166.8(2) ?
C10 C9 O9 Cu2 . . . . 13.5(5) ?
O7 Cu2 O9 C9 . . . . -75.7(3) ?
O4 Cu2 O9 C9 . . . . 105.5(3) ?
O2 Cu2 O9 C9 . . . . 15.5(3) ?
O6 Cu2 O9 C9 . . . . -165.4(3) ?
